data_1503439
loop_
_publ_author_name
'Wei, Qiang'
'Gong, Liu-Zhu'

_publ_section_title
;
 Organocatalytic asymmetric formal [4 + 2] cycloaddition for the synthesis
 of spiro[4-cyclohexanone-1,3'-oxindoline] derivatives in high optical
 purity.
;
_journal_issue 5
_journal_name_full 'Organic letters'
_journal_page_first 1008
_journal_page_last 1011
_journal_paper_doi 10.1021/ol100020v
_journal_volume 12
_journal_year 2010
_chemical_absolute_configuration ad
_chemical_formula_sum 'C35 H27 Cl2 N O5'
_chemical_formula_weight 612.48
_chemical_name_systematic
;
 ?
;
_space_group_IT_number 144
_symmetry_cell_setting hexagonal
_symmetry_space_group_name_Hall 'P 31'
_symmetry_space_group_name_H-M 'P 31'
_atom_sites_solution_hydrogens geom
_atom_sites_solution_primary direct
_atom_sites_solution_secondary difmap
_audit_creation_method SHELXL-97
_cell_angle_alpha 90.000(5)
_cell_angle_beta 90.000(5)
_cell_angle_gamma 120.000(5)
_cell_formula_units_Z 6
_cell_length_a 14.961(5)
_cell_length_b 14.961(5)
_cell_length_c 25.968(5)
_cell_measurement_reflns_used 24299
_cell_measurement_temperature 291(2)
_cell_measurement_theta_max 26.3147
_cell_measurement_theta_min 2.8221
_cell_volume 5034(3)
_computing_cell_refinement 'CrysAlisPro (Oxford Diffraction Ltd.)'
_computing_data_collection 'CrysAlisPro (Oxford Diffraction Ltd.)'
_computing_data_reduction 'CrysAlisPro (Oxford Diffraction Ltd.)'
_computing_molecular_graphics 'Ortep-3 (L. J. Farrugia, 2001)'
_computing_publication_material SHELXL-97
_computing_structure_refinement 'SHELXL-97 (Sheldrick, 1997)'
_computing_structure_solution 'SHELXS-97 (Sheldrick, 1997)'
_diffrn_ambient_temperature 293(2)
_diffrn_detector_area_resol_mean 15.9149
_diffrn_measured_fraction_theta_full 0.999
_diffrn_measured_fraction_theta_max 0.999
_diffrn_measurement_device_type 'Gemini S Ultra, Oxford Diffraction'
_diffrn_measurement_method '\w scans'
_diffrn_radiation_monochromator graphite
_diffrn_radiation_source 'Enhance (Mo) X-ray Source'
_diffrn_radiation_type MoK\a
_diffrn_radiation_wavelength 0.71073
_diffrn_reflns_av_R_equivalents 0.0523
_diffrn_reflns_av_sigmaI/netI 0.0484
_diffrn_reflns_limit_h_max 17
_diffrn_reflns_limit_h_min -18
_diffrn_reflns_limit_k_max 18
_diffrn_reflns_limit_k_min -17
_diffrn_reflns_limit_l_max 31
_diffrn_reflns_limit_l_min -31
_diffrn_reflns_number 68522
_diffrn_reflns_theta_full 25.35
_diffrn_reflns_theta_max 25.35
_diffrn_reflns_theta_min 2.83
_exptl_absorpt_coefficient_mu 0.233
_exptl_absorpt_correction_T_max 0.9333
_exptl_absorpt_correction_T_min 0.9207
_exptl_absorpt_correction_type multi-scan
_exptl_absorpt_process_details
;
CrysAlisPro, Oxford Diffraction Ltd.,
Version 1.171.33.41 (release 06-05-2009 CrysAlis171 .NET)
(compiled May  6 2009,17:20:42)
Empirical absorption correction using spherical harmonics,
 implemented in SCALE3 ABSPACK scaling algorithm.
;
_exptl_crystal_colour colorless
_exptl_crystal_density_diffrn 1.212
_exptl_crystal_density_method 'not measured'
_exptl_crystal_description block
_exptl_crystal_F_000 1908
_exptl_crystal_size_max 0.36
_exptl_crystal_size_mid 0.34
_exptl_crystal_size_min 0.30
_refine_diff_density_max 1.140
_refine_diff_density_min -0.477
_refine_diff_density_rms 0.095
_refine_ls_abs_structure_details 'Flack H D (1983), Acta Cryst. A39, 876-881'
_refine_ls_abs_structure_Flack -0.01(8)
_refine_ls_extinction_method none
_refine_ls_goodness_of_fit_ref 1.059
_refine_ls_hydrogen_treatment constr
_refine_ls_matrix_type full
_refine_ls_number_parameters 775
_refine_ls_number_reflns 12235
_refine_ls_number_restraints 97
_refine_ls_restrained_S_all 1.064
_refine_ls_R_factor_all 0.1046
_refine_ls_R_factor_gt 0.0785
_refine_ls_shift/su_max 0.000
_refine_ls_shift/su_mean 0.000
_refine_ls_structure_factor_coef Fsqd
_refine_ls_weighting_details 'calc w=1/[\s^2^(Fo^2^)+(0.1414P)^2^+0.0000P] where P=(Fo^2^+2Fc^2^)/3'
_refine_ls_weighting_scheme calc
_refine_ls_wR_factor_gt 0.2167
_refine_ls_wR_factor_ref 0.2259
_reflns_number_gt 7669
_reflns_number_total 12235
_reflns_threshold_expression >2sigma(I)
_cod_data_source_file ol100020v_si_001.cif
_cod_data_source_block 090709-mo
_cod_database_code 1503439

loop_
_symmetry_equiv_pos_as_xyz
'x, y, z'
'-y, x-y, z+1/3'
'-x+y, -x, z+2/3'

loop_
_atom_site_label
_atom_site_type_symbol
_atom_site_fract_x
_atom_site_fract_y
_atom_site_fract_z
_atom_site_U_iso_or_equiv
_atom_site_adp_type
_atom_site_occupancy
_atom_site_symmetry_multiplicity
_atom_site_calc_flag
_atom_site_refinement_flags
Cl3 Cl 0.16614(14) 0.31240(12) 0.56193(5) 0.0788(5) Uani 1 1 d .
Cl1 Cl -0.11842(17) 0.25192(17) 0.56546(8) 0.1170(7) Uani 1 1 d .
Cl2 Cl 0.44749(19) 0.89675(18) 0.54413(9) 0.1161(7) Uani 1 1 d .
Cl4 Cl -0.34774(18) -0.33564(18) 0.49033(9) 0.1194(7) Uani 1 1 d .
O6 O 0.0827(3) 0.0758(3) 0.30226(12) 0.0702(10) Uani 1 1 d .
N2 N 0.1359(3) 0.1868(3) 0.37189(14) 0.0491(9) Uani 1 1 d .
O1 O 0.1154(3) 0.5114(3) 0.31769(13) 0.0708(10) Uani 1 1 d .
O8 O -0.1262(4) -0.2203(3) 0.27405(15) 0.0811(12) Uani 1 1 d .
H8 H -0.1717 -0.2168 0.2581 0.122 Uiso 1 1 calc R
N1 N 0.0249(3) 0.3919(3) 0.38136(15) 0.0518(10) Uani 1 1 d .
O10 O -0.2445(3) -0.0299(3) 0.30308(14) 0.0714(10) Uani 1 1 d .
O7 O 0.2234(3) 0.3611(3) 0.37009(16) 0.0771(11) Uani 1 1 d .
O5 O 0.4446(3) 0.6345(3) 0.36727(16) 0.0729(11) Uani 1 1 d .
O3 O 0.3307(4) 0.8129(3) 0.30889(16) 0.0906(13) Uani 1 1 d .
H3 H 0.3865 0.8170 0.3028 0.136 Uiso 1 1 calc R
C39 C 0.0391(4) 0.0743(4) 0.43627(16) 0.0465(10) Uani 1 1 d .
O9 O -0.2552(4) -0.1547(4) 0.25305(16) 0.0939(14) Uani 1 1 d .
C11 C 0.1240(4) 0.6582(4) 0.40398(19) 0.0548(12) Uani 1 1 d .
H11 H 0.1569 0.7016 0.4342 0.066 Uiso 1 1 calc R
C19 C 0.2807(4) 0.7406(4) 0.3442(2) 0.0614(13) Uani 1 1 d .
C46 C 0.0266(4) -0.0831(4) 0.39107(17) 0.0522(12) Uani 1 1 d .
H46 H -0.0171 -0.1267 0.4192 0.063 Uiso 1 1 calc R
C64 C 0.1360(4) -0.0504(4) 0.40565(19) 0.0531(12) Uani 1 1 d .
C22 C 0.3140(4) 0.6391(4) 0.45863(19) 0.0544(12) Uani 1 1 d .
C4 C 0.0865(4) 0.4980(4) 0.45241(18) 0.0498(11) Uani 1 1 d .
C42 C 0.0079(4) 0.0104(3) 0.38731(17) 0.0484(11) Uani 1 1 d .
O4 O 0.4742(4) 0.7689(4) 0.3168(2) 0.0983(14) Uani 1 1 d .
C43 C 0.0785(4) 0.0909(3) 0.34733(17) 0.0478(11) Uani 1 1 d .
C44 C 0.2003(4) 0.2818(4) 0.3476(2) 0.0597(13) Uani 1 1 d .
C68 C 0.2181(5) -0.0066(4) 0.3701(2) 0.0681(15) Uani 1 1 d .
H68 H 0.2054 0.0053 0.3365 0.082 Uiso 1 1 calc R
C37 C 0.1531(4) 0.2503(4) 0.46335(19) 0.0544(12) Uani 1 1 d .
H37 H 0.2025 0.3182 0.4559 0.065 Uiso 1 1 calc R
C21 C 0.2626(4) 0.6035(3) 0.40675(18) 0.0497(11) Uani 1 1 d .
H21 H 0.2684 0.5431 0.3974 0.060 Uiso 1 1 calc R
C26 C 0.3982(5) 0.7693(5) 0.5240(2) 0.0720(16) Uani 1 1 d .
C41 C 0.0461(4) 0.1183(4) 0.52476(18) 0.0565(12) Uani 1 1 d .
H41 H 0.0237 0.0999 0.5585 0.068 Uiso 1 1 calc R
C65 C 0.1582(5) -0.0689(5) 0.4553(2) 0.0663(14) Uani 1 1 d .
H65 H 0.1050 -0.0988 0.4792 0.080 Uiso 1 1 calc R
C36 C 0.1173(4) 0.2183(4) 0.51333(18) 0.0538(12) Uani 1 1 d .
C3 C 0.0891(4) 0.5227(4) 0.50438(19) 0.0555(12) Uani 1 1 d .
H3A H 0.1332 0.5896 0.5159 0.067 Uiso 1 1 calc R
C9 C -0.0250(5) 0.3009(5) 0.3533(2) 0.0685(15) Uani 1 1 d .
C7 C 0.1428(4) 0.5660(4) 0.40797(18) 0.0518(11) Uani 1 1 d .
C55 C -0.2171(5) -0.0083(5) 0.4389(2) 0.0714(15) Uani 1 1 d .
H55 H -0.1903 0.0600 0.4288 0.086 Uiso 1 1 calc R
C2 C 0.0244(5) 0.4454(5) 0.5391(2) 0.0709(16) Uani 1 1 d .
H2 H 0.0257 0.4611 0.5738 0.085 Uiso 1 1 calc R
C40 C 0.0084(4) 0.0467(4) 0.48766(18) 0.0556(12) Uani 1 1 d .
H40 H -0.0383 -0.0216 0.4959 0.067 Uiso 1 1 calc R
C48 C -0.0961(4) -0.1550(4) 0.31421(19) 0.0562(13) Uani 1 1 d .
C52 C -0.2979(4) -0.2091(5) 0.4704(2) 0.0692(16) Uani 1 1 d .
C20 C 0.3173(4) 0.6820(4) 0.36566(19) 0.0584(13) Uani 1 1 d .
C5 C 0.0194(4) 0.3981(4) 0.43693(18) 0.0507(12) Uani 1 1 d .
C51 C -0.2237(4) -0.1704(4) 0.43015(19) 0.0607(13) Uani 1 1 d .
H51 H -0.2029 -0.2130 0.4146 0.073 Uiso 1 1 calc R
C47 C -0.0095(5) -0.1503(4) 0.3419(2) 0.0617(13) Uani 1 1 d .
H47A H 0.0486 -0.1246 0.3184 0.074 Uiso 1 1 calc R
H47B H -0.0276 -0.2201 0.3513 0.074 Uiso 1 1 calc R
C69 C -0.1393(4) -0.0950(4) 0.32465(17) 0.0556(13) Uani 1 1 d .
C38 C 0.1117(4) 0.1769(3) 0.42618(17) 0.0448(10) Uani 1 1 d .
C18 C 0.1776(5) 0.7256(4) 0.3566(2) 0.0721(16) Uani 1 1 d .
H18A H 0.1331 0.6948 0.3270 0.087 Uiso 1 1 calc R
H18B H 0.1844 0.7929 0.3621 0.087 Uiso 1 1 calc R
C50 C -0.1826(4) -0.0692(4) 0.41410(18) 0.0514(12) Uani 1 1 d .
C27 C 0.3527(4) 0.7406(5) 0.4760(2) 0.0617(13) Uani 1 1 d .
H27 H 0.3477 0.7886 0.4553 0.074 Uiso 1 1 calc R
C23 C 0.3248(5) 0.5718(5) 0.4924(2) 0.0727(16) Uani 1 1 d .
H23 H 0.3014 0.5040 0.4823 0.087 Uiso 1 1 calc R
C66 C 0.2567(5) -0.0442(6) 0.4701(3) 0.089(2) Uani 1 1 d .
H66 H 0.2691 -0.0569 0.5037 0.107 Uiso 1 1 calc R
C49 C -0.1046(4) -0.0221(4) 0.37024(18) 0.0530(12) Uani 1 1 d .
H49 H -0.1044 0.0406 0.3592 0.064 Uiso 1 1 calc R
C56 C -0.2173(5) -0.0979(5) 0.2905(2) 0.0695(16) Uani 1 1 d .
C13 C -0.0269(5) 0.6556(5) 0.4481(2) 0.0747(16) Uani 1 1 d .
H13 H 0.0167 0.6908 0.4754 0.090 Uiso 1 1 calc R
C8 C 0.0956(4) 0.4913(4) 0.36224(19) 0.0511(11) Uani 1 1 d .
C12 C 0.0123(4) 0.6289(4) 0.4061(2) 0.0643(14) Uani 1 1 d .
C67 C 0.3177(6) 0.0192(6) 0.3844(3) 0.091(2) Uani 1 1 d .
H67 H 0.3715 0.0495 0.3608 0.110 Uiso 1 1 calc R
C6 C -0.0445(4) 0.3214(4) 0.4704(2) 0.0643(14) Uani 1 1 d .
H6 H -0.0888 0.2546 0.4589 0.077 Uiso 1 1 calc R
C1 C -0.0402(5) 0.3477(5) 0.5223(2) 0.0711(16) Uani 1 1 d .
C54 C -0.2888(6) -0.0468(6) 0.4775(3) 0.0864(19) Uani 1 1 d .
H54 H -0.3113 -0.0054 0.4928 0.104 Uiso 1 1 calc R
C53 C -0.3277(5) -0.1476(6) 0.4938(2) 0.0808(19) Uani 1 1 d .
H53 H -0.3745 -0.1732 0.5209 0.097 Uiso 1 1 calc R
C10 C -0.0131(7) 0.3082(6) 0.2953(3) 0.103(2) Uani 1 1 d .
H10C H 0.0265 0.3794 0.2853 0.154 Uiso 1 1 calc R
H10B H -0.0800 0.2775 0.2795 0.154 Uiso 1 1 calc R
H10A H 0.0217 0.2723 0.2843 0.154 Uiso 1 1 calc R
C57 C -0.3239(6) -0.0227(7) 0.2723(3) 0.1017(16) Uani 1 1 d U
H57A H -0.3010 -0.0036 0.2370 0.122 Uiso 1 1 calc R
H57B H -0.3881 -0.0881 0.2723 0.122 Uiso 1 1 calc R
C58 C -0.3372(9) 0.0580(9) 0.2979(4) 0.1351(18) Uani 1 1 d DU
C17 C -0.0553(6) 0.5762(5) 0.3653(3) 0.0867(19) Uani 1 1 d .
H17 H -0.0309 0.5571 0.3368 0.104 Uiso 1 1 calc R
O2 O -0.0716(4) 0.2194(3) 0.3748(2) 0.0956(14) Uani 1 1 d .
C29 C 0.5413(5) 0.6431(7) 0.3510(3) 0.100(2) Uani 1 1 d .
H29B H 0.5958 0.6872 0.3747 0.120 Uiso 1 1 calc R
H29A H 0.5595 0.6739 0.3170 0.120 Uiso 1 1 calc R
C45 C 0.2422(6) 0.2809(6) 0.2946(2) 0.091(2) Uani 1 1 d .
H45A H 0.2152 0.2109 0.2834 0.136 Uiso 1 1 calc R
H45C H 0.3161 0.3148 0.2960 0.136 Uiso 1 1 calc R
H45B H 0.2217 0.3164 0.2708 0.136 Uiso 1 1 calc R
C70 C 0.3361(6) -0.0011(7) 0.4352(3) 0.099(2) Uani 1 1 d .
H70 H 0.4022 0.0148 0.4450 0.119 Uiso 1 1 calc R
C28 C 0.4178(5) 0.7002(5) 0.3485(2) 0.0660(15) Uani 1 1 d .
C24 C 0.3690(5) 0.6038(6) 0.5399(3) 0.0824(18) Uani 1 1 d .
H24 H 0.3739 0.5565 0.5613 0.099 Uiso 1 1 calc R
C30 C 0.5299(6) 0.5369(6) 0.3500(3) 0.094(2) Uani 1 1 d DU
C35 C 0.5723(9) 0.5087(9) 0.3107(4) 0.134(3) Uani 1 1 d DU
H35 H 0.6099 0.5552 0.2847 0.160 Uiso 1 1 calc R
C59 C -0.3815(9) 0.0379(9) 0.3465(4) 0.1359(18) Uani 1 1 d DU
H59 H -0.4078 -0.0278 0.3604 0.163 Uiso 1 1 calc R
C60 C -0.3878(11) 0.1138(10) 0.3753(5) 0.180(5) Uani 1 1 d DU
H60 H -0.4156 0.1022 0.4083 0.216 Uiso 1 1 calc R
C63 C -0.3043(9) 0.1534(8) 0.2745(5) 0.1412(17) Uani 1 1 d DU
H63 H -0.2777 0.1667 0.2413 0.169 Uiso 1 1 calc R
C25 C 0.4049(5) 0.6988(7) 0.5565(2) 0.0804(19) Uani 1 1 d .
H25 H 0.4340 0.7184 0.5891 0.096 Uiso 1 1 calc R
C31 C 0.4736(8) 0.4655(8) 0.3860(4) 0.126(3) Uani 1 1 d DU
H31 H 0.4425 0.4844 0.4115 0.151 Uiso 1 1 calc R
C62 C -0.3127(10) 0.2297(9) 0.3034(5) 0.1481(19) Uani 1 1 d DU
H62 H -0.2926 0.2937 0.2887 0.178 Uiso 1 1 calc R
C61 C -0.3475(9) 0.2111(10) 0.3492(5) 0.151(2) Uani 1 1 d DU
H61 H -0.3468 0.2650 0.3674 0.181 Uiso 1 1 calc R
C15 C -0.1969(7) 0.5775(8) 0.4106(4) 0.108(3) Uani 1 1 d .
H15 H -0.2660 0.5592 0.4130 0.130 Uiso 1 1 calc R
C14 C -0.1267(7) 0.6319(8) 0.4503(4) 0.109(3) Uani 1 1 d .
H14 H -0.1496 0.6521 0.4789 0.131 Uiso 1 1 calc R
C16 C -0.1580(7) 0.5516(7) 0.3666(4) 0.112(3) Uani 1 1 d .
H16 H -0.2011 0.5185 0.3387 0.134 Uiso 1 1 calc R
C34 C 0.5576(10) 0.4062(9) 0.3106(5) 0.150(4) Uani 1 1 d DU
H34 H 0.5873 0.3854 0.2853 0.180 Uiso 1 1 calc R
C32 C 0.4581(11) 0.3640(10) 0.3880(5) 0.172(5) Uani 1 1 d DU
H32 H 0.4227 0.3168 0.4141 0.207 Uiso 1 1 calc R
C33 C 0.5028(11) 0.3447(12) 0.3461(6) 0.175(5) Uani 1 1 d DU
H33 H 0.4912 0.2777 0.3436 0.210 Uiso 1 1 calc R

loop_
_atom_site_aniso_label
_atom_site_aniso_U_11
_atom_site_aniso_U_22
_atom_site_aniso_U_33
_atom_site_aniso_U_23
_atom_site_aniso_U_13
_atom_site_aniso_U_12
Cl3 0.1110(12) 0.0662(8) 0.0482(7) -0.0165(6) -0.0154(7) 0.0361(8)
Cl1 0.1059(14) 0.1160(15) 0.0909(13) 0.0435(12) 0.0315(11) 0.0268(12)
Cl2 0.1275(16) 0.1185(15) 0.1130(14) -0.0602(12) -0.0485(13) 0.0695(14)
Cl4 0.1079(15) 0.1078(15) 0.1141(15) 0.0347(12) 0.0346(12) 0.0326(12)
O6 0.099(3) 0.060(2) 0.0374(19) 0.0019(16) 0.0146(18) 0.029(2)
N2 0.060(2) 0.046(2) 0.039(2) 0.0045(17) 0.0050(17) 0.0244(19)
O1 0.087(3) 0.067(2) 0.042(2) 0.0060(17) 0.0040(18) 0.027(2)
O8 0.101(3) 0.073(3) 0.061(2) -0.025(2) -0.004(2) 0.038(2)
N1 0.054(2) 0.053(2) 0.049(2) -0.0027(19) -0.0014(18) 0.027(2)
O10 0.077(3) 0.084(3) 0.059(2) -0.011(2) -0.0206(19) 0.044(2)
O7 0.086(3) 0.049(2) 0.080(3) 0.001(2) 0.013(2) 0.021(2)
O5 0.062(2) 0.075(3) 0.077(3) -0.001(2) 0.0119(19) 0.031(2)
O3 0.121(4) 0.075(3) 0.073(3) 0.035(2) 0.027(3) 0.046(3)
C39 0.051(3) 0.053(3) 0.033(2) -0.002(2) -0.0017(19) 0.024(2)
O9 0.094(3) 0.111(3) 0.062(2) -0.036(2) -0.019(2) 0.040(3)
C11 0.067(3) 0.048(3) 0.053(3) -0.002(2) -0.007(2) 0.032(3)
C19 0.072(4) 0.049(3) 0.054(3) 0.006(2) 0.010(3) 0.023(3)
C46 0.072(3) 0.048(3) 0.039(2) 0.003(2) 0.010(2) 0.032(3)
C64 0.058(3) 0.044(3) 0.054(3) 0.001(2) 0.006(2) 0.023(2)
C22 0.055(3) 0.060(3) 0.048(3) 0.005(2) 0.004(2) 0.029(3)
C4 0.051(3) 0.053(3) 0.049(3) 0.010(2) 0.003(2) 0.029(2)
C42 0.056(3) 0.041(2) 0.044(2) 0.000(2) 0.005(2) 0.021(2)
O4 0.091(3) 0.091(3) 0.093(3) 0.016(3) 0.034(3) 0.030(3)
C43 0.058(3) 0.044(3) 0.041(3) 0.001(2) 0.010(2) 0.025(2)
C44 0.061(3) 0.056(3) 0.055(3) 0.007(3) 0.005(3) 0.024(3)
C68 0.078(4) 0.067(3) 0.066(3) 0.006(3) 0.013(3) 0.042(3)
C37 0.058(3) 0.055(3) 0.045(3) 0.000(2) -0.002(2) 0.024(2)
C21 0.056(3) 0.039(2) 0.050(3) -0.006(2) 0.001(2) 0.021(2)
C26 0.060(3) 0.084(4) 0.067(4) -0.022(3) -0.001(3) 0.032(3)
C41 0.065(3) 0.063(3) 0.037(2) 0.000(2) 0.003(2) 0.029(3)
C65 0.072(4) 0.077(4) 0.051(3) 0.001(3) 0.008(3) 0.038(3)
C36 0.068(3) 0.051(3) 0.041(2) -0.007(2) -0.009(2) 0.029(3)
C3 0.061(3) 0.057(3) 0.047(3) -0.004(2) -0.001(2) 0.028(3)
C9 0.065(3) 0.057(4) 0.074(4) -0.004(3) -0.011(3) 0.023(3)
C7 0.060(3) 0.052(3) 0.046(3) 0.001(2) 0.002(2) 0.030(2)
C55 0.068(4) 0.064(3) 0.077(4) -0.003(3) 0.012(3) 0.029(3)
C2 0.074(4) 0.097(5) 0.042(3) 0.010(3) 0.002(3) 0.042(4)
C40 0.058(3) 0.053(3) 0.042(2) -0.001(2) 0.003(2) 0.018(2)
C48 0.072(3) 0.041(3) 0.047(3) -0.004(2) 0.007(2) 0.022(3)
C52 0.056(3) 0.073(4) 0.050(3) 0.003(3) 0.002(3) 0.011(3)
C20 0.073(3) 0.055(3) 0.048(3) 0.000(2) 0.011(2) 0.033(3)
C5 0.057(3) 0.051(3) 0.047(3) 0.003(2) 0.001(2) 0.029(3)
C51 0.058(3) 0.069(4) 0.048(3) -0.006(2) 0.006(2) 0.026(3)
C47 0.079(4) 0.055(3) 0.056(3) -0.008(2) 0.002(3) 0.037(3)
C69 0.065(3) 0.056(3) 0.035(2) -0.002(2) -0.001(2) 0.022(3)
C38 0.055(3) 0.043(3) 0.040(2) -0.001(2) -0.001(2) 0.027(2)
C18 0.097(5) 0.055(3) 0.070(4) 0.016(3) 0.007(3) 0.042(3)
C50 0.046(3) 0.049(3) 0.048(3) 0.000(2) 0.003(2) 0.016(2)
C27 0.063(3) 0.070(3) 0.055(3) -0.005(3) -0.002(2) 0.036(3)
C23 0.073(4) 0.061(3) 0.077(4) 0.018(3) -0.003(3) 0.028(3)
C66 0.064(4) 0.125(6) 0.074(4) -0.002(4) -0.002(3) 0.044(4)
C49 0.067(3) 0.051(3) 0.043(2) -0.008(2) -0.005(2) 0.031(3)
C56 0.079(4) 0.071(4) 0.043(3) -0.001(3) 0.006(3) 0.026(3)
C13 0.070(4) 0.092(4) 0.071(4) 0.014(3) 0.006(3) 0.046(3)
C8 0.056(3) 0.052(3) 0.045(3) 0.002(2) 0.001(2) 0.026(2)
C12 0.071(4) 0.049(3) 0.075(4) 0.010(3) -0.005(3) 0.032(3)
C67 0.070(4) 0.105(5) 0.099(5) 0.005(4) 0.022(4) 0.044(4)
C6 0.064(3) 0.056(3) 0.062(3) 0.012(3) 0.007(3) 0.022(3)
C1 0.060(3) 0.078(4) 0.066(4) 0.021(3) 0.008(3) 0.028(3)
C54 0.102(5) 0.090(5) 0.076(4) -0.007(4) 0.033(4) 0.055(4)
C53 0.056(3) 0.116(6) 0.055(3) -0.007(4) 0.013(3) 0.031(4)
C10 0.127(6) 0.076(4) 0.073(4) -0.035(4) -0.010(4) 0.027(4)
C57 0.074(4) 0.120(3) 0.093(4) 0.004(3) -0.022(3) 0.035(4)
C58 0.132(2) 0.1382(18) 0.1328(19) 0.0022(9) -0.0029(10) 0.0658(12)
C17 0.097(5) 0.087(4) 0.096(5) -0.004(4) -0.025(4) 0.060(4)
O2 0.111(4) 0.050(3) 0.100(3) -0.002(2) -0.007(3) 0.020(2)
C29 0.060(4) 0.135(7) 0.094(5) -0.013(5) 0.002(4) 0.041(4)
C45 0.100(5) 0.084(4) 0.063(4) 0.022(3) 0.033(3) 0.026(4)
C70 0.077(5) 0.135(7) 0.094(5) -0.005(5) -0.005(4) 0.058(5)
C28 0.060(3) 0.057(3) 0.062(3) -0.007(3) 0.005(3) 0.015(3)
C24 0.070(4) 0.088(5) 0.076(4) 0.020(4) -0.010(3) 0.030(4)
C30 0.093(2) 0.096(2) 0.094(2) -0.0017(10) -0.0007(10) 0.0482(13)
C35 0.133(3) 0.135(3) 0.134(3) -0.0008(10) -0.0005(10) 0.0678(18)
C59 0.136(2) 0.136(2) 0.1366(19) -0.0024(9) 0.0013(10) 0.0689(12)
C60 0.180(5) 0.180(5) 0.180(5) -0.0008(10) 0.0005(10) 0.090(3)
C63 0.142(2) 0.1397(18) 0.1422(19) 0.0032(8) -0.0019(10) 0.0710(12)
C25 0.065(4) 0.114(6) 0.057(3) 0.009(4) -0.010(3) 0.041(4)
C31 0.126(3) 0.126(3) 0.127(3) 0.0003(10) -0.0009(10) 0.0638(17)
C62 0.150(2) 0.1459(19) 0.151(2) -0.0002(9) -0.0003(10) 0.0762(13)
C61 0.151(2) 0.152(2) 0.152(2) -0.0020(9) 0.0016(10) 0.0768(13)
C15 0.085(5) 0.129(7) 0.116(7) 0.029(6) 0.007(5) 0.057(5)
C14 0.116(7) 0.149(8) 0.102(6) 0.040(6) 0.035(6) 0.096(6)
C16 0.091(6) 0.104(6) 0.146(8) -0.013(5) -0.036(5) 0.054(5)
C34 0.150(4) 0.150(4) 0.150(4) -0.0008(10) 0.0002(10) 0.076(2)
C32 0.172(5) 0.172(5) 0.173(5) 0.0000(10) -0.0003(10) 0.086(2)
C33 0.175(5) 0.175(5) 0.176(5) 0.0000(10) -0.0008(10) 0.088(3)

loop_
_atom_type_symbol
_atom_type_description
_atom_type_scat_dispersion_real
_atom_type_scat_dispersion_imag
_atom_type_scat_source
C C 0.0033 0.0016 'International Tables Vol C Tables 4.2.6.8 and 6.1.1.4'
H H 0.0000 0.0000 'International Tables Vol C Tables 4.2.6.8 and 6.1.1.4'
N N 0.0061 0.0033 'International Tables Vol C Tables 4.2.6.8 and 6.1.1.4'
O O 0.0106 0.0060 'International Tables Vol C Tables 4.2.6.8 and 6.1.1.4'
Cl Cl 0.1484 0.1585 'International Tables Vol C Tables 4.2.6.8 and 6.1.1.4'

loop_
_geom_angle_atom_site_label_1
_geom_angle_atom_site_label_2
_geom_angle_atom_site_label_3
_geom_angle
C43 N2 C44 126.1(4)
C43 N2 C38 110.2(4)
C44 N2 C38 123.5(4)
C48 O8 H8 109.5
C9 N1 C8 126.8(4)
C9 N1 C5 124.4(4)
C8 N1 C5 108.6(4)
C56 O10 C57 119.5(5)
C28 O5 C29 119.0(5)
C19 O3 H3 109.5
C38 C39 C40 117.6(4)
C38 C39 C42 111.2(4)
C40 C39 C42 131.2(4)
C12 C11 C18 111.0(5)
C12 C11 C7 114.2(4)
C18 C11 C7 111.9(4)
C12 C11 H11 106.4
C18 C11 H11 106.4
C7 C11 H11 106.4
O3 C19 C20 124.2(5)
O3 C19 C18 113.3(5)
C20 C19 C18 122.4(5)
C64 C46 C47 112.9(4)
C64 C46 C42 112.2(4)
C47 C46 C42 111.7(4)
C64 C46 H46 106.5
C47 C46 H46 106.5
C42 C46 H46 106.5
C65 C64 C68 117.4(5)
C65 C64 C46 119.8(5)
C68 C64 C46 122.7(5)
C27 C22 C23 116.2(5)
C27 C22 C21 122.1(4)
C23 C22 C21 121.6(5)
C5 C4 C3 118.6(4)
C5 C4 C7 111.8(4)
C3 C4 C7 129.6(5)
C39 C42 C43 101.4(4)
C39 C42 C46 112.1(4)
C43 C42 C46 112.5(4)
C39 C42 C49 112.2(4)
C43 C42 C49 105.2(4)
C46 C42 C49 112.7(4)
O6 C43 N2 125.0(4)
O6 C43 C42 126.2(4)
N2 C43 C42 108.8(4)
O7 C44 N2 119.4(5)
O7 C44 C45 122.1(5)
N2 C44 C45 118.5(5)
C67 C68 C64 121.2(6)
C67 C68 H68 119.4
C64 C68 H68 119.4
C38 C37 C36 116.3(5)
C38 C37 H37 121.9
C36 C37 H37 121.9
C20 C21 C22 112.2(4)
C20 C21 C7 111.7(4)
C22 C21 C7 113.1(4)
C20 C21 H21 106.4
C22 C21 H21 106.4
C7 C21 H21 106.4
C27 C26 C25 121.4(6)
C27 C26 Cl2 118.9(5)
C25 C26 Cl2 119.7(5)
C40 C41 C36 120.4(4)
C40 C41 H41 119.8
C36 C41 H41 119.8
C66 C65 C64 122.3(6)
C66 C65 H65 118.9
C64 C65 H65 118.9
C41 C36 C37 122.2(4)
C41 C36 Cl3 120.4(4)
C37 C36 Cl3 117.4(4)
C4 C3 C2 119.2(5)
C4 C3 H3A 120.4
C2 C3 H3A 120.4
O2 C9 N1 120.5(5)
O2 C9 C10 121.6(6)
N1 C9 C10 117.8(5)
C4 C7 C8 101.8(4)
C4 C7 C11 111.6(4)
C8 C7 C11 112.0(4)
C4 C7 C21 114.2(4)
C8 C7 C21 105.6(4)
C11 C7 C21 111.1(4)
C54 C55 C50 121.8(6)
C54 C55 H55 119.1
C50 C55 H55 119.1
C1 C2 C3 120.4(5)
C1 C2 H2 119.8
C3 C2 H2 119.8
C41 C40 C39 120.3(5)
C41 C40 H40 119.9
C39 C40 H40 119.9
O8 C48 C69 122.2(5)
O8 C48 C47 112.7(5)
C69 C48 C47 124.9(4)
C53 C52 C51 120.6(6)
C53 C52 Cl4 120.2(5)
C51 C52 Cl4 119.1(5)
C19 C20 C28 117.6(5)
C19 C20 C21 124.1(5)
C28 C20 C21 118.3(5)
C6 C5 C4 123.1(5)
C6 C5 N1 127.8(5)
C4 C5 N1 109.0(4)
C50 C51 C52 119.8(5)
C50 C51 H51 120.1
C52 C51 H51 120.1
C48 C47 C46 116.9(4)
C48 C47 H47A 108.1
C46 C47 H47A 108.1
C48 C47 H47B 108.1
C46 C47 H47B 108.1
H47A C47 H47B 107.3
C48 C69 C56 119.8(5)
C48 C69 C49 121.5(5)
C56 C69 C49 118.7(5)
C37 C38 C39 123.2(4)
C37 C38 N2 128.4(4)
C39 C38 N2 108.3(4)
C19 C18 C11 115.9(5)
C19 C18 H18A 108.3
C11 C18 H18A 108.3
C19 C18 H18B 108.3
C11 C18 H18B 108.3
H18A C18 H18B 107.4
C51 C50 C55 117.7(5)
C51 C50 C49 123.3(4)
C55 C50 C49 119.0(5)
C26 C27 C22 120.0(6)
C26 C27 H27 120.0
C22 C27 H27 120.0
C24 C23 C22 121.4(6)
C24 C23 H23 119.3
C22 C23 H23 119.3
C70 C66 C65 119.8(7)
C70 C66 H66 120.1
C65 C66 H66 120.1
C69 C49 C50 110.1(4)
C69 C49 C42 111.9(4)
C50 C49 C42 112.7(4)
C69 C49 H49 107.3
C50 C49 H49 107.3
C42 C49 H49 107.3
O9 C56 O10 121.3(6)
O9 C56 C69 126.2(6)
O10 C56 C69 112.4(5)
C14 C13 C12 121.9(7)
C14 C13 H13 119.0
C12 C13 H13 119.0
O1 C8 N1 124.4(5)
O1 C8 C7 126.8(5)
N1 C8 C7 108.8(4)
C13 C12 C17 117.7(6)
C13 C12 C11 120.9(5)
C17 C12 C11 121.4(6)
C68 C67 C70 119.2(6)
C68 C67 H67 120.4
C70 C67 H67 120.4
C5 C6 C1 117.4(5)
C5 C6 H6 121.3
C1 C6 H6 121.3
C2 C1 C6 121.3(5)
C2 C1 Cl1 120.3(5)
C6 C1 Cl1 118.3(5)
C55 C54 C53 119.8(6)
C55 C54 H54 120.1
C53 C54 H54 120.1
C52 C53 C54 120.3(5)
C52 C53 H53 119.9
C54 C53 H53 119.9
C9 C10 H10C 109.5
C9 C10 H10B 109.5
H10C C10 H10B 109.5
C9 C10 H10A 109.5
H10C C10 H10A 109.5
H10B C10 H10A 109.5
C58 C57 O10 105.0(7)
C58 C57 H57A 110.8
O10 C57 H57A 110.8
C58 C57 H57B 110.8
O10 C57 H57B 110.8
H57A C57 H57B 108.8
C59 C58 C63 120.2(11)
C59 C58 C57 118.5(9)
C63 C58 C57 121.3(10)
C16 C17 C12 121.4(8)
C16 C17 H17 119.3
C12 C17 H17 119.3
O5 C29 C30 109.2(6)
O5 C29 H29B 109.8
C30 C29 H29B 109.8
O5 C29 H29A 109.8
C30 C29 H29A 109.8
H29B C29 H29A 108.3
C44 C45 H45A 109.5
C44 C45 H45C 109.5
H45A C45 H45C 109.5
C44 C45 H45B 109.5
H45A C45 H45B 109.5
H45C C45 H45B 109.5
C66 C70 C67 120.2(6)
C66 C70 H70 119.9
C67 C70 H70 119.9
O4 C28 O5 121.2(6)
O4 C28 C20 124.2(6)
O5 C28 C20 114.5(5)
C25 C24 C23 122.5(6)
C25 C24 H24 118.8
C23 C24 H24 118.8
C31 C30 C35 118.2(9)
C31 C30 C29 121.1(8)
C35 C30 C29 120.6(8)
C30 C35 C34 118.7(10)
C30 C35 H35 120.6
C34 C35 H35 120.6
C58 C59 C60 121.9(11)
C58 C59 H59 119.0
C60 C59 H59 119.0
C59 C60 C61 113.9(12)
C59 C60 H60 123.0
C61 C60 H60 123.0
C58 C63 C62 117.6(11)
C58 C63 H63 121.2
C62 C63 H63 121.2
C24 C25 C26 118.4(6)
C24 C25 H25 120.8
C26 C25 H25 120.8
C30 C31 C32 125.1(10)
C30 C31 H31 117.4
C32 C31 H31 117.4
C61 C62 C63 120.6(12)
C61 C62 H62 119.7
C63 C62 H62 119.7
C62 C61 C60 125.5(12)
C62 C61 H61 117.2
C60 C61 H61 117.2
C14 C15 C16 117.4(8)
C14 C15 H15 121.3
C16 C15 H15 121.3
C13 C14 C15 121.9(8)
C13 C14 H14 119.1
C15 C14 H14 119.1
C17 C16 C15 119.7(8)
C17 C16 H16 120.1
C15 C16 H16 120.1
C33 C34 C35 118.1(12)
C33 C34 H34 121.0
C35 C34 H34 121.0
C33 C32 C31 111.0(12)
C33 C32 H32 124.5
C31 C32 H32 124.5
C34 C33 C32 128.7(14)
C34 C33 H33 115.7
C32 C33 H33 115.7

loop_
_geom_bond_atom_site_label_1
_geom_bond_atom_site_label_2
_geom_bond_distance
Cl3 C36 1.755(5)
Cl1 C1 1.732(6)
Cl2 C26 1.745(7)
Cl4 C52 1.731(7)
O6 C43 1.199(5)
N2 C43 1.403(6)
N2 C44 1.406(7)
N2 C38 1.444(6)
O1 C8 1.195(6)
O8 C48 1.343(6)
O8 H8 0.8200
N1 C9 1.388(7)
N1 C8 1.415(7)
N1 C5 1.451(6)
O10 C56 1.312(8)
O10 C57 1.478(8)
O7 C44 1.208(7)
O5 C28 1.327(8)
O5 C29 1.449(8)
O3 C19 1.327(7)
O3 H3 0.8200
C39 C38 1.392(7)
C39 C40 1.404(7)
C39 C42 1.517(6)
O9 C56 1.228(7)
C11 C12 1.501(8)
C11 C18 1.537(8)
C11 C7 1.544(7)
C11 H11 0.9800
C19 C20 1.363(8)
C19 C18 1.479(9)
C46 C64 1.504(7)
C46 C47 1.546(7)
C46 C42 1.560(7)
C46 H46 0.9800
C64 C65 1.392(8)
C64 C68 1.408(8)
C22 C27 1.401(8)
C22 C23 1.405(8)
C22 C21 1.510(7)
C4 C5 1.379(7)
C4 C3 1.395(7)
C4 C7 1.490(7)
C42 C43 1.541(7)
C42 C49 1.565(7)
O4 C28 1.256(7)
C44 C45 1.515(8)
C68 C67 1.390(10)
C68 H68 0.9300
C37 C38 1.357(7)
C37 C36 1.394(7)
C37 H37 0.9300
C21 C20 1.492(7)
C21 C7 1.588(7)
C21 H21 0.9800
C26 C27 1.381(8)
C26 C25 1.393(10)
C41 C40 1.337(7)
C41 C36 1.367(7)
C41 H41 0.9300
C65 C66 1.383(9)
C65 H65 0.9300
C3 C2 1.403(8)
C3 H3A 0.9300
C9 O2 1.198(7)
C9 C10 1.513(10)
C7 C8 1.539(7)
C55 C54 1.368(9)
C55 C50 1.409(8)
C55 H55 0.9300
C2 C1 1.360(9)
C2 H2 0.9300
C40 H40 0.9300
C48 C69 1.370(8)
C48 C47 1.452(8)
C52 C53 1.349(10)
C52 C51 1.421(8)
C20 C28 1.458(8)
C5 C6 1.374(7)
C51 C50 1.383(8)
C51 H51 0.9300
C47 H47A 0.9700
C47 H47B 0.9700
C69 C56 1.451(8)
C69 C49 1.515(7)
C18 H18A 0.9700
C18 H18B 0.9700
C50 C49 1.527(7)
C27 H27 0.9300
C23 C24 1.368(9)
C23 H23 0.9300
C66 C70 1.373(10)
C66 H66 0.9300
C49 H49 0.9800
C13 C14 1.352(11)
C13 C12 1.389(9)
C13 H13 0.9300
C12 C17 1.403(9)
C67 C70 1.411(11)
C67 H67 0.9300
C6 C1 1.398(9)
C6 H6 0.9300
C54 C53 1.384(10)
C54 H54 0.9300
C53 H53 0.9300
C10 H10C 0.9600
C10 H10B 0.9600
C10 H10A 0.9600
C57 C58 1.476(13)
C57 H57A 0.9700
C57 H57B 0.9700
C58 C59 1.389(12)
C58 C63 1.394(12)
C17 C16 1.391(11)
C17 H17 0.9300
C29 C30 1.512(12)
C29 H29B 0.9700
C29 H29A 0.9700
C45 H45A 0.9600
C45 H45C 0.9600
C45 H45B 0.9600
C70 H70 0.9300
C24 C25 1.316(10)
C24 H24 0.9300
C30 C31 1.351(10)
C30 C35 1.375(11)
C35 C34 1.437(13)
C35 H35 0.9300
C59 C60 1.401(13)
C59 H59 0.9300
C60 C61 1.436(13)
C60 H60 0.9300
C63 C62 1.423(13)
C63 H63 0.9300
C25 H25 0.9300
C31 C32 1.418(13)
C31 H31 0.9300
C62 C61 1.272(12)
C62 H62 0.9300
C61 H61 0.9300
C15 C14 1.404(13)
C15 C16 1.421(13)
C15 H15 0.9300
C14 H14 0.9300
C16 H16 0.9300
C34 C33 1.271(13)
C34 H34 0.9300
C32 C33 1.381(13)
C32 H32 0.9300
C33 H33 0.9300

loop_
_geom_hbond_atom_site_label_D
_geom_hbond_atom_site_label_H
_geom_hbond_atom_site_label_A
_geom_hbond_distance_DH
_geom_hbond_distance_HA
_geom_hbond_distance_DA
_geom_hbond_angle_DHA
O3 H3 O4 0.82 1.82 2.549(8) 146.9
O8 H8 O9 0.82 1.90 2.623(7) 146.7

loop_
_geom_torsion_atom_site_label_1
_geom_torsion_atom_site_label_2
_geom_torsion_atom_site_label_3
_geom_torsion_atom_site_label_4
_geom_torsion
C47 C46 C64 C65 -127.2(5)
C42 C46 C64 C65 105.5(5)
C47 C46 C64 C68 49.0(6)
C42 C46 C64 C68 -78.3(6)
C38 C39 C42 C43 3.0(5)
C40 C39 C42 C43 -176.1(5)
C38 C39 C42 C46 123.2(4)
C40 C39 C42 C46 -55.9(7)
C38 C39 C42 C49 -108.8(4)
C40 C39 C42 C49 72.1(7)
C64 C46 C42 C39 -54.3(5)
C47 C46 C42 C39 177.7(4)
C64 C46 C42 C43 59.1(5)
C47 C46 C42 C43 -68.8(5)
C64 C46 C42 C49 177.9(4)
C47 C46 C42 C49 50.0(5)
C44 N2 C43 O6 5.8(8)
C38 N2 C43 O6 180.0(5)
C44 N2 C43 C42 -172.5(5)
C38 N2 C43 C42 1.7(5)
C39 C42 C43 O6 179.0(5)
C46 C42 C43 O6 59.1(7)
C49 C42 C43 O6 -64.0(6)
C39 C42 C43 N2 -2.8(5)
C46 C42 C43 N2 -122.7(4)
C49 C42 C43 N2 114.2(4)
C43 N2 C44 O7 160.3(5)
C38 N2 C44 O7 -13.2(8)
C43 N2 C44 C45 -22.1(8)
C38 N2 C44 C45 164.4(5)
C65 C64 C68 C67 -1.3(8)
C46 C64 C68 C67 -177.6(5)
C27 C22 C21 C20 41.2(7)
C23 C22 C21 C20 -139.4(5)
C27 C22 C21 C7 -86.3(6)
C23 C22 C21 C7 93.1(6)
C68 C64 C65 C66 1.0(9)
C46 C64 C65 C66 177.4(6)
C40 C41 C36 C37 0.4(8)
C40 C41 C36 Cl3 179.6(4)
C38 C37 C36 C41 1.3(8)
C38 C37 C36 Cl3 -177.9(4)
C5 C4 C3 C2 0.5(7)
C7 C4 C3 C2 176.7(5)
C8 N1 C9 O2 169.3(5)
C5 N1 C9 O2 -4.8(8)
C8 N1 C9 C10 -7.2(8)
C5 N1 C9 C10 178.7(6)
C5 C4 C7 C8 2.0(5)
C3 C4 C7 C8 -174.4(5)
C5 C4 C7 C11 121.7(5)
C3 C4 C7 C11 -54.7(7)
C5 C4 C7 C21 -111.2(5)
C3 C4 C7 C21 72.4(6)
C12 C11 C7 C4 -50.0(6)
C18 C11 C7 C4 -177.2(5)
C12 C11 C7 C8 63.5(6)
C18 C11 C7 C8 -63.7(6)
C12 C11 C7 C21 -178.7(4)
C18 C11 C7 C21 54.1(6)
C20 C21 C7 C4 -172.4(4)
C22 C21 C7 C4 -44.7(6)
C20 C21 C7 C8 76.6(5)
C22 C21 C7 C8 -155.7(4)
C20 C21 C7 C11 -45.0(5)
C22 C21 C7 C11 82.7(5)
C4 C3 C2 C1 -0.1(8)
C36 C41 C40 C39 -2.1(8)
C38 C39 C40 C41 2.1(8)
C42 C39 C40 C41 -178.9(5)
O3 C19 C20 C28 -0.2(8)
C18 C19 C20 C28 176.9(5)
O3 C19 C20 C21 177.6(5)
C18 C19 C20 C21 -5.3(8)
C22 C21 C20 C19 -106.9(6)
C7 C21 C20 C19 21.3(7)
C22 C21 C20 C28 70.9(6)
C7 C21 C20 C28 -160.9(4)
C3 C4 C5 C6 -0.6(8)
C7 C4 C5 C6 -177.4(5)
C3 C4 C5 N1 176.3(4)
C7 C4 C5 N1 -0.5(6)
C9 N1 C5 C6 -9.7(8)
C8 N1 C5 C6 175.3(5)
C9 N1 C5 C4 173.7(5)
C8 N1 C5 C4 -1.4(5)
C53 C52 C51 C50 -1.0(8)
Cl4 C52 C51 C50 -179.5(4)
O8 C48 C47 C46 -175.9(4)
C69 C48 C47 C46 8.6(8)
C64 C46 C47 C48 -158.5(5)
C42 C46 C47 C48 -30.9(6)
O8 C48 C69 C56 -2.6(7)
C47 C48 C69 C56 172.5(5)
O8 C48 C69 C49 179.8(5)
C47 C48 C69 C49 -5.1(8)
C36 C37 C38 C39 -1.3(7)
C36 C37 C38 N2 -178.0(5)
C40 C39 C38 C37 -0.3(7)
C42 C39 C38 C37 -179.5(4)
C40 C39 C38 N2 177.0(4)
C42 C39 C38 N2 -2.2(5)
C43 N2 C38 C37 177.4(5)
C44 N2 C38 C37 -8.2(8)
C43 N2 C38 C39 0.3(5)
C44 N2 C38 C39 174.7(4)
O3 C19 C18 C11 -169.0(5)
C20 C19 C18 C11 13.6(8)
C12 C11 C18 C19 -167.3(5)
C7 C11 C18 C19 -38.4(7)
C52 C51 C50 C55 -0.1(8)
C52 C51 C50 C49 -178.4(5)
C54 C55 C50 C51 -0.1(9)
C54 C55 C50 C49 178.3(6)
C25 C26 C27 C22 -1.4(8)
Cl2 C26 C27 C22 179.0(4)
C23 C22 C27 C26 -0.1(8)
C21 C22 C27 C26 179.4(5)
C27 C22 C23 C24 1.2(8)
C21 C22 C23 C24 -178.3(6)
C64 C65 C66 C70 -0.7(11)
C48 C69 C49 C50 -102.1(5)
C56 C69 C49 C50 80.3(6)
C48 C69 C49 C42 24.1(6)
C56 C69 C49 C42 -153.5(4)
C51 C50 C49 C69 45.9(6)
C55 C50 C49 C69 -132.3(5)
C51 C50 C49 C42 -79.8(6)
C55 C50 C49 C42 102.0(5)
C39 C42 C49 C69 -174.0(4)
C43 C42 C49 C69 76.6(5)
C46 C42 C49 C69 -46.4(5)
C39 C42 C49 C50 -49.3(5)
C43 C42 C49 C50 -158.7(4)
C46 C42 C49 C50 78.3(5)
C57 O10 C56 O9 1.2(8)
C57 O10 C56 C69 -179.7(5)
C48 C69 C56 O9 4.6(8)
C49 C69 C56 O9 -177.7(5)
C48 C69 C56 O10 -174.5(5)
C49 C69 C56 O10 3.3(7)
C9 N1 C8 O1 6.5(8)
C5 N1 C8 O1 -178.6(5)
C9 N1 C8 C7 -172.2(5)
C5 N1 C8 C7 2.7(5)
C4 C7 C8 O1 178.5(5)
C11 C7 C8 O1 59.1(7)
C21 C7 C8 O1 -62.0(6)
C4 C7 C8 N1 -2.8(5)
C11 C7 C8 N1 -122.2(4)
C21 C7 C8 N1 116.7(4)
C14 C13 C12 C17 0.2(9)
C14 C13 C12 C11 178.6(6)
C18 C11 C12 C13 -120.9(6)
C7 C11 C12 C13 111.4(6)
C18 C11 C12 C17 57.4(7)
C7 C11 C12 C17 -70.2(7)
C64 C68 C67 C70 1.4(10)
C4 C5 C6 C1 0.2(8)
N1 C5 C6 C1 -176.0(5)
C3 C2 C1 C6 -0.3(9)
C3 C2 C1 Cl1 178.9(5)
C5 C6 C1 C2 0.2(9)
C5 C6 C1 Cl1 -178.9(4)
C50 C55 C54 C53 1.3(10)
C51 C52 C53 C54 2.2(9)
Cl4 C52 C53 C54 -179.3(5)
C55 C54 C53 C52 -2.4(10)
C56 O10 C57 C58 178.4(6)
O10 C57 C58 C59 -68.1(11)
O10 C57 C58 C63 110.5(10)
C13 C12 C17 C16 0.3(9)
C11 C12 C17 C16 -178.1(6)
C28 O5 C29 C30 -147.5(6)
C65 C66 C70 C67 0.7(12)
C68 C67 C70 C66 -1.1(12)
C29 O5 C28 O4 0.5(8)
C29 O5 C28 C20 177.6(5)
C19 C20 C28 O4 3.0(8)
C21 C20 C28 O4 -175.0(5)
C19 C20 C28 O5 -174.1(5)
C21 C20 C28 O5 8.0(7)
C22 C23 C24 C25 -0.8(10)
O5 C29 C30 C31 -37.4(11)
O5 C29 C30 C35 139.1(8)
C31 C30 C35 C34 -1.9(14)
C29 C30 C35 C34 -178.5(9)
C63 C58 C59 C60 -4.8(18)
C57 C58 C59 C60 173.8(11)
C58 C59 C60 C61 1.8(19)
C59 C58 C63 C62 3.4(17)
C57 C58 C63 C62 -175.2(10)
C23 C24 C25 C26 -0.7(10)
C27 C26 C25 C24 1.8(9)
Cl2 C26 C25 C24 -178.6(5)
C35 C30 C31 C32 3.1(16)
C29 C30 C31 C32 179.7(10)
C58 C63 C62 C61 1.2(19)
C63 C62 C61 C60 -5(2)
C59 C60 C61 C62 3(2)
C12 C13 C14 C15 0.9(11)
C16 C15 C14 C13 -2.5(12)
C12 C17 C16 C15 -1.9(12)
C14 C15 C16 C17 2.9(12)
C30 C35 C34 C33 2.3(17)
C30 C31 C32 C33 -4.0(19)
C35 C34 C33 C32 -4(2)
C31 C32 C33 C34 5(2)
